data_4028395
loop_
_publ_author_name
'Sarvesh Kumar'
'Paul D. Thornton'
'Thomas O. Painter'
'Prashi Jain'
'Jared Downard'
'Justin T. Douglas'
'Conrad Santini'

_publ_section_title
;
 Synthesis of a Family of Spirocyclic Scaffolds: Building Blocks for the
 Exploration of Chemical Space
;
_journal_name_full 'Journal of Organic Chemistry'
_journal_page_first 6529
_journal_page_last 6539
_journal_paper_doi 10.1021/jo400738b
_journal_volume 78
_journal_year 2013
_chemical_formula_sum 'C17 H24 Cl N O4'
_chemical_formula_weight 341.82
_chemical_name_systematic
; 
 ? 
;
_space_group_IT_number 4
_symmetry_cell_setting monoclinic
_symmetry_space_group_name_Hall 'P 2yb'
_symmetry_space_group_name_H-M 'P 1 21 1'
_atom_sites_solution_hydrogens difmap
_atom_sites_solution_primary direct
_atom_sites_solution_secondary difmap
_audit_creation_method SHELXTL
_cell_angle_alpha 90.00
_cell_angle_beta 102.137(3)
_cell_angle_gamma 90.00
_cell_formula_units_Z 4
_cell_length_a 11.2336(7)
_cell_length_b 6.5690(5)
_cell_length_c 23.8716(19)
_cell_measurement_reflns_used 1281
_cell_measurement_temperature 100(2)
_cell_measurement_theta_max 29.06
_cell_measurement_theta_min 3.79
_cell_volume 1722.2(2)
_computing_cell_refinement 'Bruker SAINT'
_computing_data_collection 'Bruker APEX2'
_computing_data_reduction 'Bruker SAINT'
_computing_molecular_graphics 'Bruker SHELXTL'
_computing_publication_material 'Bruker SHELXTL'
_computing_structure_refinement 'Bruker SHELXTL'
_computing_structure_solution 'Bruker SHELXTL'
_diffrn_ambient_temperature 100(2)
_diffrn_measured_fraction_theta_full 0.984
_diffrn_measured_fraction_theta_max 0.977
_diffrn_measurement_device_type 'Bruker APEX-II CCD'
_diffrn_measurement_method '\f and \w scans'
_diffrn_radiation_monochromator 'Helios multilayer optics'
_diffrn_radiation_source 'Bruker MultiStar microfocus rotating anode'
_diffrn_radiation_type CuK\a
_diffrn_radiation_wavelength 1.54178
_diffrn_reflns_av_R_equivalents 0.0383
_diffrn_reflns_av_sigmaI/netI 0.0407
_diffrn_reflns_limit_h_max 12
_diffrn_reflns_limit_h_min -13
_diffrn_reflns_limit_k_max 7
_diffrn_reflns_limit_k_min -8
_diffrn_reflns_limit_l_max 29
_diffrn_reflns_limit_l_min -29
_diffrn_reflns_number 21409
_diffrn_reflns_theta_full 66.00
_diffrn_reflns_theta_max 74.32
_diffrn_reflns_theta_min 3.79
_exptl_absorpt_coefficient_mu 2.131
_exptl_absorpt_correction_T_max 1.000
_exptl_absorpt_correction_T_min 0.821
_exptl_absorpt_correction_type multi-scan
_exptl_crystal_colour colourless
_exptl_crystal_density_diffrn 1.318
_exptl_crystal_description plate
_exptl_crystal_F_000 728
_exptl_crystal_size_max 0.15
_exptl_crystal_size_mid 0.11
_exptl_crystal_size_min 0.04
_refine_diff_density_max 0.440
_refine_diff_density_min -0.301
_refine_diff_density_rms 0.050
_refine_ls_abs_structure_details 'Flack H D (1983), Acta Cryst. A39, 876-881'
_refine_ls_abs_structure_Flack 0(3)
_refine_ls_extinction_method none
_refine_ls_goodness_of_fit_ref 1.050
_refine_ls_hydrogen_treatment mixed
_refine_ls_matrix_type full
_refine_ls_number_parameters 434
_refine_ls_number_reflns 6564
_refine_ls_number_restraints 1
_refine_ls_restrained_S_all 1.050
_refine_ls_R_factor_all 0.0597
_refine_ls_R_factor_gt 0.0454
_refine_ls_shift/su_max 0.000
_refine_ls_shift/su_mean 0.000
_refine_ls_structure_factor_coef Fsqd
_refine_ls_weighting_details 'calc w=1/[\s^2^(Fo^2^)+(0.0472P)^2^+0.7042P] where P=(Fo^2^+2Fc^2^)/3'
_refine_ls_weighting_scheme calc
_refine_ls_wR_factor_gt 0.1029
_refine_ls_wR_factor_ref 0.1090
_reflns_number_gt 5438
_reflns_number_total 6564
_reflns_threshold_expression >2sigma(I)
_cod_data_source_file jo400738b_si_002.cif
_cod_data_source_block q88d
_cod_database_code 4028395

loop_
_symmetry_equiv_pos_as_xyz
'x, y, z'
'-x, y+1/2, -z'

loop_
_atom_site_label
_atom_site_type_symbol
_atom_site_fract_x
_atom_site_fract_y
_atom_site_fract_z
_atom_site_U_iso_or_equiv
_atom_site_adp_type
_atom_site_occupancy
_atom_site_symmetry_multiplicity
_atom_site_calc_flag
_atom_site_refinement_flags
O1 O 0.6089(2) 0.6617(5) 0.32343(10) 0.0513(8) Uani 1 1 d .
O2 O 0.65779(18) 0.5935(3) 0.20889(9) 0.0288(5) Uani 1 1 d .
O3 O 0.8273(2) 0.6583(4) 0.17696(10) 0.0376(6) Uani 1 1 d .
O4 O 0.64482(19) -0.1538(3) 0.04191(9) 0.0367(5) Uani 1 1 d .
N1 N 0.6260(3) 0.5357(5) 0.43632(12) 0.0321(7) Uani 1 1 d .
H111 H 0.683(3) 0.599(6) 0.4291(15) 0.041(11) Uiso 1 1 d .
H112 H 0.629(3) 0.539(7) 0.4765(16) 0.054(12) Uiso 1 1 d .
C1 C 0.6735(3) 0.7811(5) 0.24114(13) 0.0315(7) Uani 1 1 d .
H1A H 0.6671 0.8988 0.2148 0.038 Uiso 1 1 calc R
H1B H 0.7548 0.7841 0.2671 0.038 Uiso 1 1 calc R
C2 C 0.5754(3) 0.7924(6) 0.27546(14) 0.0375(8) Uani 1 1 d .
H2 H 0.5715 0.9351 0.2896 0.045 Uiso 1 1 calc R
C3 C 0.4483(3) 0.7267(6) 0.24622(14) 0.0409(9) Uani 1 1 d .
H3A H 0.4505 0.6150 0.2186 0.049 Uiso 1 1 calc R
H3B H 0.4009 0.8419 0.2261 0.049 Uiso 1 1 calc R
C4 C 0.3957(3) 0.6542(6) 0.29697(14) 0.0375(8) Uani 1 1 d .
H4A H 0.3307 0.5520 0.2847 0.045 Uiso 1 1 calc R
H4B H 0.3623 0.7696 0.3155 0.045 Uiso 1 1 calc R
C5 C 0.5062(2) 0.5594(6) 0.33762(13) 0.0264(7) Uani 1 1 d .
C6 C 0.5231(4) 0.3344(7) 0.33002(15) 0.0469(10) Uani 1 1 d .
H6A H 0.5234 0.3048 0.2894 0.056 Uiso 1 1 calc R
H6B H 0.4547 0.2589 0.3405 0.056 Uiso 1 1 calc R
C7 C 0.6434(4) 0.2649(8) 0.36799(16) 0.0686(16) Uani 1 1 d .
H7A H 0.6522 0.1160 0.3640 0.082 Uiso 1 1 calc R
H7B H 0.7119 0.3317 0.3550 0.082 Uiso 1 1 calc R
C8 C 0.6494(3) 0.3162(6) 0.42995(13) 0.0378(8) Uani 1 1 d .
H8A H 0.5881 0.2352 0.4446 0.045 Uiso 1 1 calc R
H8B H 0.7309 0.2809 0.4528 0.045 Uiso 1 1 calc R
C9 C 0.5093(3) 0.6040(5) 0.40029(13) 0.0327(8) Uani 1 1 d .
H9A H 0.4992 0.7520 0.4055 0.039 Uiso 1 1 calc R
H9B H 0.4410 0.5329 0.4122 0.039 Uiso 1 1 calc R
C10 C 0.7403(3) 0.5521(5) 0.17722(12) 0.0255(6) Uani 1 1 d .
C11 C 0.7096(3) 0.3644(5) 0.14265(13) 0.0246(7) Uani 1 1 d .
C12 C 0.7906(3) 0.2992(5) 0.10866(12) 0.0276(6) Uani 1 1 d .
H12 H 0.8629 0.3740 0.1085 0.033 Uiso 1 1 calc R
C13 C 0.7649(3) 0.1277(5) 0.07576(12) 0.0301(7) Uani 1 1 d .
H13 H 0.8193 0.0844 0.0526 0.036 Uiso 1 1 calc R
C14 C 0.6597(3) 0.0164(5) 0.07598(12) 0.0284(7) Uani 1 1 d .
C15 C 0.5776(3) 0.0817(5) 0.10841(12) 0.0277(6) Uani 1 1 d .
H15 H 0.5046 0.0080 0.1078 0.033 Uiso 1 1 calc R
C16 C 0.6034(3) 0.2559(5) 0.14177(12) 0.0250(7) Uani 1 1 d .
H16 H 0.5478 0.3010 0.1641 0.030 Uiso 1 1 calc R
C17 C 0.5450(3) -0.2843(5) 0.04569(14) 0.0385(8) Uani 1 1 d .
H17A H 0.5531 -0.4129 0.0260 0.058 Uiso 1 1 calc R
H17B H 0.4684 -0.2180 0.0276 0.058 Uiso 1 1 calc R
H17C H 0.5450 -0.3114 0.0861 0.058 Uiso 1 1 calc R
O21 O 0.1208(2) 0.2314(6) 0.32188(10) 0.0621(10) Uani 1 1 d .
O22 O 0.16669(18) 0.2949(4) 0.20915(8) 0.0273(5) Uani 1 1 d .
O23 O 0.32082(19) 0.2373(3) 0.16474(10) 0.0327(5) Uani 1 1 d .
O24 O 0.07555(19) 1.0731(3) 0.05628(9) 0.0344(5) Uani 1 1 d .
N21 N 0.1309(3) 0.3359(6) 0.43643(12) 0.0357(7) Uani 1 1 d .
H211 H 0.126(4) 0.298(7) 0.4776(17) 0.064(13) Uiso 1 1 d .
H212 H 0.195(4) 0.257(7) 0.4277(17) 0.070(15) Uiso 1 1 d .
C21 C 0.1925(3) 0.1085(5) 0.24120(13) 0.0274(7) Uani 1 1 d .
H21A H 0.2749 0.1139 0.2661 0.033 Uiso 1 1 calc R
H21B H 0.1887 -0.0087 0.2148 0.033 Uiso 1 1 calc R
C22 C 0.0975(3) 0.0870(6) 0.27701(14) 0.0359(8) Uani 1 1 d .
H22 H 0.1046 -0.0523 0.2943 0.043 Uiso 1 1 calc R
C23 C -0.0329(3) 0.1216(7) 0.24776(15) 0.0470(11) Uani 1 1 d .
H23A H -0.0712 -0.0060 0.2307 0.056 Uiso 1 1 calc R
H23B H -0.0393 0.2261 0.2174 0.056 Uiso 1 1 calc R
C24 C -0.0920(3) 0.1955(7) 0.29648(14) 0.0386(9) Uani 1 1 d .
H24A H -0.1227 0.0795 0.3158 0.046 Uiso 1 1 calc R
H24B H -0.1600 0.2902 0.2820 0.046 Uiso 1 1 calc R
C25 C 0.0128(2) 0.3046(5) 0.33712(12) 0.0237(6) Uani 1 1 d .
C26 C 0.0124(4) 0.5350(7) 0.33154(16) 0.0604(13) Uani 1 1 d .
H26A H -0.0601 0.5918 0.3434 0.072 Uiso 1 1 calc R
H26B H 0.0086 0.5733 0.2911 0.072 Uiso 1 1 calc R
C27 C 0.1278(6) 0.6226(9) 0.36928(18) 0.102(3) Uani 1 1 d .
H27A H 0.1996 0.5751 0.3550 0.123 Uiso 1 1 calc R
H27B H 0.1253 0.7730 0.3667 0.123 Uiso 1 1 calc R
C28 C 0.1411(4) 0.5591(8) 0.43143(15) 0.0486(10) Uani 1 1 d .
H28A H 0.2212 0.6045 0.4537 0.058 Uiso 1 1 calc R
H28B H 0.0770 0.6259 0.4477 0.058 Uiso 1 1 calc R
C29 C 0.0196(3) 0.2507(6) 0.39977(13) 0.0377(8) Uani 1 1 d .
H29A H -0.0529 0.3053 0.4121 0.045 Uiso 1 1 calc R
H29B H 0.0195 0.1008 0.4041 0.045 Uiso 1 1 calc R
C30 C 0.2359(2) 0.3393(5) 0.17162(12) 0.0246(7) Uani 1 1 d .
C31 C 0.1937(3) 0.5307(5) 0.14005(13) 0.0260(7) Uani 1 1 d .
C32 C 0.2585(3) 0.6112(5) 0.10176(13) 0.0311(7) Uani 1 1 d .
H32 H 0.3285 0.5420 0.0951 0.037 Uiso 1 1 calc R
C33 C 0.2220(3) 0.7925(5) 0.07294(12) 0.0317(7) Uani 1 1 d .
H33 H 0.2676 0.8469 0.0471 0.038 Uiso 1 1 calc R
C34 C 0.1195(3) 0.8936(5) 0.08180(12) 0.0272(7) Uani 1 1 d .
C35 C 0.0525(3) 0.8119(5) 0.11926(12) 0.0292(6) Uani 1 1 d .
H35 H -0.0193 0.8782 0.1248 0.035 Uiso 1 1 calc R
C36 C 0.0907(3) 0.6342(5) 0.14835(12) 0.0260(7) Uani 1 1 d .
H36 H 0.0457 0.5814 0.1746 0.031 Uiso 1 1 calc R
C37 C 0.1445(3) 1.1690(5) 0.02022(13) 0.0378(7) Uani 1 1 d .
H37A H 0.1075 1.3004 0.0072 0.057 Uiso 1 1 calc R
H37B H 0.1455 1.0821 -0.0130 0.057 Uiso 1 1 calc R
H37C H 0.2281 1.1906 0.0416 0.057 Uiso 1 1 calc R
Cl1 Cl 0.85273(7) 0.80907(13) 0.43382(3) 0.0374(2) Uani 1 1 d .
Cl2 Cl 0.35751(7) 0.06418(11) 0.43323(3) 0.03326(19) Uani 1 1 d .

loop_
_atom_site_aniso_label
_atom_site_aniso_U_11
_atom_site_aniso_U_22
_atom_site_aniso_U_33
_atom_site_aniso_U_23
_atom_site_aniso_U_13
_atom_site_aniso_U_12
O1 0.0320(13) 0.089(2) 0.0285(13) 0.0191(14) -0.0041(10) -0.0249(13)
O2 0.0270(11) 0.0273(13) 0.0335(12) -0.0090(10) 0.0099(8) -0.0036(9)
O3 0.0320(13) 0.0321(13) 0.0515(15) -0.0028(11) 0.0149(10) -0.0085(10)
O4 0.0359(12) 0.0342(13) 0.0388(12) -0.0121(10) 0.0050(9) 0.0041(9)
N1 0.0328(15) 0.0373(18) 0.0256(15) -0.0034(14) 0.0047(11) -0.0116(13)
C1 0.0443(18) 0.0204(17) 0.0297(17) -0.0020(14) 0.0074(13) -0.0048(13)
C2 0.058(2) 0.0205(17) 0.0360(18) -0.0067(16) 0.0145(15) 0.0002(15)
C3 0.0366(19) 0.052(2) 0.0346(19) 0.0033(17) 0.0095(14) 0.0253(16)
C4 0.0287(18) 0.049(2) 0.0359(18) -0.0042(17) 0.0088(13) 0.0185(15)
C5 0.0193(14) 0.0290(17) 0.0312(17) -0.0066(16) 0.0060(11) -0.0029(13)
C6 0.067(2) 0.034(2) 0.033(2) -0.0101(19) -0.0077(16) 0.009(2)
C7 0.096(4) 0.064(3) 0.041(2) -0.003(2) 0.004(2) 0.057(3)
C8 0.0412(19) 0.036(2) 0.0336(19) 0.0003(18) 0.0025(14) 0.0131(17)
C9 0.0373(18) 0.0275(19) 0.0325(17) -0.0035(15) 0.0054(13) 0.0111(14)
C10 0.0250(15) 0.0245(16) 0.0256(15) 0.0048(14) 0.0023(11) 0.0029(13)
C11 0.0200(14) 0.0279(17) 0.0256(15) 0.0060(13) 0.0040(11) 0.0054(11)
C12 0.0208(14) 0.0329(16) 0.0300(15) 0.0023(14) 0.0078(11) 0.0023(13)
C13 0.0281(16) 0.0374(19) 0.0265(15) 0.0016(13) 0.0096(11) 0.0098(13)
C14 0.0328(17) 0.0269(17) 0.0234(15) -0.0043(12) 0.0012(12) 0.0071(12)
C15 0.0255(15) 0.0282(16) 0.0275(15) -0.0009(13) 0.0017(11) -0.0025(13)
C16 0.0225(15) 0.0296(18) 0.0231(15) -0.0021(13) 0.0049(11) 0.0045(12)
C17 0.0351(18) 0.0299(17) 0.046(2) -0.0033(15) -0.0019(14) 0.0016(14)
O21 0.0270(13) 0.127(3) 0.0289(13) -0.0290(16) -0.0028(10) 0.0192(14)
O22 0.0268(10) 0.0268(11) 0.0308(11) 0.0089(10) 0.0115(8) 0.0036(9)
O23 0.0238(11) 0.0332(13) 0.0446(13) -0.0025(10) 0.0149(9) 0.0031(9)
O24 0.0353(12) 0.0329(12) 0.0350(11) 0.0084(10) 0.0076(9) -0.0003(10)
N21 0.0352(15) 0.047(2) 0.0229(14) -0.0046(15) 0.0025(11) 0.0177(15)
C21 0.0324(16) 0.0223(18) 0.0285(16) 0.0017(13) 0.0089(12) 0.0050(12)
C22 0.050(2) 0.0235(18) 0.0396(19) 0.0132(16) 0.0220(15) 0.0095(15)
C23 0.040(2) 0.065(3) 0.042(2) -0.0275(19) 0.0205(15) -0.0294(18)
C24 0.0265(17) 0.054(2) 0.0364(19) -0.0133(17) 0.0097(13) -0.0105(15)
C25 0.0215(13) 0.0285(16) 0.0212(14) 0.0026(15) 0.0048(10) 0.0007(13)
C26 0.113(4) 0.032(2) 0.026(2) 0.0085(19) -0.011(2) -0.007(2)
C27 0.181(6) 0.087(5) 0.034(2) -0.002(3) 0.010(3) -0.097(4)
C28 0.053(2) 0.059(3) 0.032(2) -0.008(2) 0.0038(16) -0.025(2)
C29 0.055(2) 0.033(2) 0.0281(18) -0.0014(15) 0.0148(15) -0.0072(15)
C30 0.0181(14) 0.0299(18) 0.0266(15) -0.0070(14) 0.0067(11) -0.0039(12)
C31 0.0283(16) 0.0261(17) 0.0248(15) 0.0027(13) 0.0084(11) -0.0052(12)
C32 0.0267(16) 0.0335(19) 0.0358(17) -0.0050(14) 0.0129(12) -0.0014(12)
C33 0.0397(18) 0.0334(17) 0.0246(15) 0.0049(14) 0.0129(12) -0.0086(14)
C34 0.0303(17) 0.0258(16) 0.0229(15) 0.0004(12) -0.0002(12) -0.0044(12)
C35 0.0254(15) 0.0306(17) 0.0322(15) 0.0025(14) 0.0075(11) 0.0023(13)
C36 0.0238(15) 0.0281(17) 0.0275(16) 0.0021(13) 0.0085(11) -0.0014(12)
C37 0.050(2) 0.0320(17) 0.0319(16) 0.0061(14) 0.0099(14) -0.0066(14)
Cl1 0.0385(4) 0.0452(5) 0.0263(4) 0.0030(4) 0.0018(3) -0.0181(4)
Cl2 0.0319(4) 0.0341(4) 0.0327(4) -0.0023(4) 0.0042(3) 0.0103(3)

loop_
_atom_type_symbol
_atom_type_description
_atom_type_scat_dispersion_real
_atom_type_scat_dispersion_imag
_atom_type_scat_source
C C 0.0181 0.0091 'International Tables Vol C Tables 4.2.6.8 and 6.1.1.4'
H H 0.0000 0.0000 'International Tables Vol C Tables 4.2.6.8 and 6.1.1.4'
N N 0.0311 0.0180 'International Tables Vol C Tables 4.2.6.8 and 6.1.1.4'
O O 0.0492 0.0322 'International Tables Vol C Tables 4.2.6.8 and 6.1.1.4'
Cl Cl 0.3639 0.7018 'International Tables Vol C Tables 4.2.6.8 and 6.1.1.4'

loop_
_geom_angle_atom_site_label_1
_geom_angle_atom_site_label_2
_geom_angle_atom_site_label_3
_geom_angle
C2 O1 C5 112.6(3)
C10 O2 C1 116.9(3)
C14 O4 C17 116.8(2)
C9 N1 C8 113.0(3)
C9 N1 H111 112(3)
C8 N1 H111 108(3)
C9 N1 H112 115(2)
C8 N1 H112 99(3)
H111 N1 H112 110(3)
O2 C1 C2 108.1(3)
O2 C1 H1A 110.1
C2 C1 H1A 110.1
O2 C1 H1B 110.1
C2 C1 H1B 110.1
H1A C1 H1B 108.4
O1 C2 C1 108.0(3)
O1 C2 C3 105.3(3)
C1 C2 C3 117.5(3)
O1 C2 H2 108.6
C1 C2 H2 108.6
C3 C2 H2 108.6
C2 C3 C4 102.0(3)
C2 C3 H3A 111.4
C4 C3 H3A 111.4
C2 C3 H3B 111.4
C4 C3 H3B 111.4
H3A C3 H3B 109.2
C3 C4 C5 103.3(3)
C3 C4 H4A 111.1
C5 C4 H4A 111.1
C3 C4 H4B 111.1
C5 C4 H4B 111.1
H4A C4 H4B 109.1
O1 C5 C6 107.6(3)
O1 C5 C9 106.8(3)
C6 C5 C9 109.3(3)
O1 C5 C4 104.1(3)
C6 C5 C4 115.3(3)
C9 C5 C4 113.1(2)
C5 C6 C7 109.8(3)
C5 C6 H6A 109.7
C7 C6 H6A 109.7
C5 C6 H6B 109.7
C7 C6 H6B 109.7
H6A C6 H6B 108.2
C8 C7 C6 111.5(3)
C8 C7 H7A 109.3
C6 C7 H7A 109.3
C8 C7 H7B 109.3
C6 C7 H7B 109.3
H7A C7 H7B 108.0
N1 C8 C7 110.3(3)
N1 C8 H8A 109.6
C7 C8 H8A 109.6
N1 C8 H8B 109.6
C7 C8 H8B 109.6
H8A C8 H8B 108.1
N1 C9 C5 110.4(3)
N1 C9 H9A 109.6
C5 C9 H9A 109.6
N1 C9 H9B 109.6
C5 C9 H9B 109.6
H9A C9 H9B 108.1
O3 C10 O2 123.0(3)
O3 C10 C11 125.0(3)
O2 C10 C11 112.0(3)
C16 C11 C12 119.6(3)
C16 C11 C10 122.3(3)
C12 C11 C10 118.1(3)
C13 C12 C11 119.8(3)
C13 C12 H12 120.1
C11 C12 H12 120.1
C12 C13 C14 120.5(3)
C12 C13 H13 119.8
C14 C13 H13 119.8
O4 C14 C15 124.7(3)
O4 C14 C13 115.1(3)
C15 C14 C13 120.2(3)
C16 C15 C14 119.4(3)
C16 C15 H15 120.3
C14 C15 H15 120.3
C11 C16 C15 120.5(3)
C11 C16 H16 119.8
C15 C16 H16 119.8
O4 C17 H17A 109.5
O4 C17 H17B 109.5
H17A C17 H17B 109.5
O4 C17 H17C 109.5
H17A C17 H17C 109.5
H17B C17 H17C 109.5
C22 O21 C25 112.9(3)
C30 O22 C21 117.5(2)
C34 O24 C37 117.4(3)
C29 N21 C28 113.5(3)
C29 N21 H211 106(2)
C28 N21 H211 110(3)
C29 N21 H212 105(3)
C28 N21 H212 117(3)
H211 N21 H212 106(3)
O22 C21 C22 107.1(2)
O22 C21 H21A 110.3
C22 C21 H21A 110.3
O22 C21 H21B 110.3
C22 C21 H21B 110.3
H21A C21 H21B 108.6
O21 C22 C23 104.9(3)
O21 C22 C21 109.1(3)
C23 C22 C21 117.3(3)
O21 C22 H22 108.4
C23 C22 H22 108.4
C21 C22 H22 108.4
C22 C23 C24 103.3(3)
C22 C23 H23A 111.1
C24 C23 H23A 111.1
C22 C23 H23B 111.1
C24 C23 H23B 111.1
H23A C23 H23B 109.1
C23 C24 C25 103.3(3)
C23 C24 H24A 111.1
C25 C24 H24A 111.1
C23 C24 H24B 111.1
C25 C24 H24B 111.1
H24A C24 H24B 109.1
O21 C25 C26 107.5(3)
O21 C25 C29 107.7(3)
C26 C25 C29 108.4(3)
O21 C25 C24 105.2(3)
C26 C25 C24 114.9(3)
C29 C25 C24 112.7(3)
C25 C26 C27 109.7(4)
C25 C26 H26A 109.7
C27 C26 H26A 109.7
C25 C26 H26B 109.7
C27 C26 H26B 109.7
H26A C26 H26B 108.2
C28 C27 C26 111.7(4)
C28 C27 H27A 109.3
C26 C27 H27A 109.3
C28 C27 H27B 109.3
C26 C27 H27B 109.3
H27A C27 H27B 107.9
N21 C28 C27 111.0(3)
N21 C28 H28A 109.4
C27 C28 H28A 109.4
N21 C28 H28B 109.4
C27 C28 H28B 109.4
H28A C28 H28B 108.0
N21 C29 C25 110.8(3)
N21 C29 H29A 109.5
C25 C29 H29A 109.5
N21 C29 H29B 109.5
C25 C29 H29B 109.5
H29A C29 H29B 108.1
O23 C30 O22 124.0(3)
O23 C30 C31 125.2(3)
O22 C30 C31 110.8(2)
C32 C31 C36 118.3(3)
C32 C31 C30 120.0(3)
C36 C31 C30 121.7(3)
C31 C32 C33 120.7(3)
C31 C32 H32 119.7
C33 C32 H32 119.7
C34 C33 C32 120.2(3)
C34 C33 H33 119.9
C32 C33 H33 119.9
O24 C34 C33 125.3(3)
O24 C34 C35 115.1(3)
C33 C34 C35 119.5(3)
C36 C35 C34 119.8(3)
C36 C35 H35 120.1
C34 C35 H35 120.1
C35 C36 C31 121.4(3)
C35 C36 H36 119.3
C31 C36 H36 119.3
O24 C37 H37A 109.5
O24 C37 H37B 109.5
H37A C37 H37B 109.5
O24 C37 H37C 109.5
H37A C37 H37C 109.5
H37B C37 H37C 109.5

loop_
_geom_bond_atom_site_label_1
_geom_bond_atom_site_label_2
_geom_bond_distance
O1 C2 1.417(4)
O1 C5 1.436(4)
O2 C10 1.341(3)
O2 C1 1.444(4)
O3 C10 1.203(4)
O4 C14 1.372(4)
O4 C17 1.430(4)
N1 C9 1.478(4)
N1 C8 1.479(5)
N1 H111 0.81(4)
N1 H112 0.95(4)
C1 C2 1.506(4)
C1 H1A 0.9900
C1 H1B 0.9900
C2 C3 1.515(5)
C2 H2 1.0000
C3 C4 1.531(5)
C3 H3A 0.9900
C3 H3B 0.9900
C4 C5 1.538(4)
C4 H4A 0.9900
C4 H4B 0.9900
C5 C6 1.506(5)
C5 C9 1.518(4)
C6 C7 1.530(5)
C6 H6A 0.9900
C6 H6B 0.9900
C7 C8 1.505(5)
C7 H7A 0.9900
C7 H7B 0.9900
C8 H8A 0.9900
C8 H8B 0.9900
C9 H9A 0.9900
C9 H9B 0.9900
C10 C11 1.483(5)
C11 C16 1.386(4)
C11 C12 1.407(4)
C12 C13 1.369(4)
C12 H12 0.9500
C13 C14 1.391(4)
C13 H13 0.9500
C14 C15 1.391(4)
C15 C16 1.389(4)
C15 H15 0.9500
C16 H16 0.9500
C17 H17A 0.9800
C17 H17B 0.9800
C17 H17C 0.9800
O21 C22 1.413(5)
O21 C25 1.421(4)
O22 C30 1.336(3)
O22 C21 1.440(4)
O23 C30 1.205(4)
O24 C34 1.371(4)
O24 C37 1.421(3)
N21 C29 1.477(4)
N21 C28 1.478(6)
N21 H211 1.03(4)
N21 H212 0.95(4)
C21 C22 1.508(4)
C21 H21A 0.9900
C21 H21B 0.9900
C22 C23 1.501(5)
C22 H22 1.0000
C23 C24 1.534(4)
C23 H23A 0.9900
C23 H23B 0.9900
C24 C25 1.536(4)
C24 H24A 0.9900
C24 H24B 0.9900
C25 C26 1.520(6)
C25 C29 1.523(4)
C26 C27 1.527(6)
C26 H26A 0.9900
C26 H26B 0.9900
C27 C28 1.518(5)
C27 H27A 0.9900
C27 H27B 0.9900
C28 H28A 0.9900
C28 H28B 0.9900
C29 H29A 0.9900
C29 H29B 0.9900
C30 C31 1.491(5)
C31 C32 1.387(4)
C31 C36 1.392(4)
C32 C33 1.393(4)
C32 H32 0.9500
C33 C34 1.383(4)
C33 H33 0.9500
C34 C35 1.391(4)
C35 C36 1.379(4)
C35 H35 0.9500
C36 H36 0.9500
C37 H37A 0.9800
C37 H37B 0.9800
C37 H37C 0.9800

loop_
_geom_hbond_atom_site_label_D
_geom_hbond_atom_site_label_H
_geom_hbond_atom_site_label_A
_geom_hbond_distance_DH
_geom_hbond_distance_HA
_geom_hbond_distance_DA
_geom_hbond_angle_DHA
_geom_hbond_site_symmetry_A
N1 H111 Cl1 0.81(4) 2.34(4) 3.128(3) 165(3) .
N1 H112 Cl2 0.95(4) 2.14(4) 3.086(3) 177(4) 2_656
N21 H211 Cl1 1.03(4) 2.08(4) 3.069(3) 161(4) 2_646
N21 H212 Cl2 0.95(4) 2.20(5) 3.123(3) 164(4) .

loop_
_geom_torsion_atom_site_label_1
_geom_torsion_atom_site_label_2
_geom_torsion_atom_site_label_3
_geom_torsion_atom_site_label_4
_geom_torsion
C10 O2 C1 C2 -177.4(3)
C5 O1 C2 C1 -143.1(3)
C5 O1 C2 C3 -16.8(4)
O2 C1 C2 O1 77.2(3)
O2 C1 C2 C3 -41.7(4)
O1 C2 C3 C4 31.9(4)
C1 C2 C3 C4 152.1(3)
C2 C3 C4 C5 -34.8(4)
C2 O1 C5 C6 117.0(3)
C2 O1 C5 C9 -125.7(3)
C2 O1 C5 C4 -5.8(4)
C3 C4 C5 O1 25.6(4)
C3 C4 C5 C6 -92.1(4)
C3 C4 C5 C9 141.1(3)
O1 C5 C6 C7 57.8(4)
C9 C5 C6 C7 -57.9(4)
C4 C5 C6 C7 173.5(3)
C5 C6 C7 C8 56.6(5)
C9 N1 C8 C7 55.3(4)
C6 C7 C8 N1 -54.1(5)
C8 N1 C9 C5 -57.9(4)
O1 C5 C9 N1 -57.7(4)
C6 C5 C9 N1 58.5(4)
C4 C5 C9 N1 -171.6(3)
C1 O2 C10 O3 3.5(4)
C1 O2 C10 C11 -175.6(2)
O3 C10 C11 C16 -175.4(3)
O2 C10 C11 C16 3.6(4)
O3 C10 C11 C12 2.9(5)
O2 C10 C11 C12 -178.1(3)
C16 C11 C12 C13 -1.1(4)
C10 C11 C12 C13 -179.4(3)
C11 C12 C13 C14 -0.4(4)
C17 O4 C14 C15 -7.7(4)
C17 O4 C14 C13 173.4(3)
C12 C13 C14 O4 -179.1(3)
C12 C13 C14 C15 1.9(5)
O4 C14 C15 C16 179.4(3)
C13 C14 C15 C16 -1.8(4)
C12 C11 C16 C15 1.2(5)
C10 C11 C16 C15 179.5(3)
C14 C15 C16 C11 0.2(4)
C30 O22 C21 C22 -176.2(3)
C25 O21 C22 C23 20.5(4)
C25 O21 C22 C21 147.0(3)
O22 C21 C22 O21 -72.0(3)
O22 C21 C22 C23 47.0(4)
O21 C22 C23 C24 -31.1(4)
C21 C22 C23 C24 -152.3(3)
C22 C23 C24 C25 30.1(4)
C22 O21 C25 C26 -123.8(3)
C22 O21 C25 C29 119.6(3)
C22 O21 C25 C24 -0.8(4)
C23 C24 C25 O21 -18.6(4)
C23 C24 C25 C26 99.5(4)
C23 C24 C25 C29 -135.6(3)
O21 C25 C26 C27 -57.1(4)
C29 C25 C26 C27 59.0(4)
C24 C25 C26 C27 -173.9(3)
C25 C26 C27 C28 -56.6(6)
C29 N21 C28 C27 -53.1(5)
C26 C27 C28 N21 52.4(6)
C28 N21 C29 C25 57.4(4)
O21 C25 C29 N21 56.7(4)
C26 C25 C29 N21 -59.4(4)
C24 C25 C29 N21 172.2(3)
C21 O22 C30 O23 -3.0(4)
C21 O22 C30 C31 177.2(2)
O23 C30 C31 C32 -4.2(5)
O22 C30 C31 C32 175.6(3)
O23 C30 C31 C36 176.5(3)
O22 C30 C31 C36 -3.6(4)
C36 C31 C32 C33 0.8(5)
C30 C31 C32 C33 -178.5(3)
C31 C32 C33 C34 -0.7(5)
C37 O24 C34 C33 -3.7(4)
C37 O24 C34 C35 176.4(3)
C32 C33 C34 O24 179.5(3)
C32 C33 C34 C35 -0.6(5)
O24 C34 C35 C36 -178.3(3)
C33 C34 C35 C36 1.8(5)
C34 C35 C36 C31 -1.7(5)
C32 C31 C36 C35 0.4(5)
C30 C31 C36 C35 179.6(3)
